data_4337661
loop_
_publ_author_name
'Yang, Donghui'
'Liang, Yanfen'
'Ma, Pengtao'
'Li, Suzhi'
'Wang, Jingping'
'Niu, Jingyang'

_publ_section_title
;
 Ligand-directed conformation of inorganic-organic molecular capsule and
 cage.
;
_journal_issue 6
_journal_name_full 'Inorganic chemistry'
_journal_page_first 3048
_journal_page_last 3053
_journal_paper_doi 10.1021/ic402882a
_journal_volume 53
_journal_year 2014
_chemical_formula_sum 'C15 H113 As3 Mo18 N16 O101'
_chemical_formula_weight 4085.37
_chemical_name_systematic
;

 ?

;
_space_group_IT_number 2
_symmetry_cell_setting triclinic
_symmetry_space_group_name_Hall '-P 1'
_symmetry_space_group_name_H-M 'P -1'
_atom_sites_solution_hydrogens geom
_atom_sites_solution_primary direct
_atom_sites_solution_secondary difmap
_audit_creation_method SHELXL-97
_cell_angle_alpha 88.947(4)
_cell_angle_beta 84.938(5)
_cell_angle_gamma 81.281(4)
_cell_formula_units_Z 2
_cell_length_a 11.257(3)
_cell_length_b 16.412(4)
_cell_length_c 30.250(8)
_cell_measurement_reflns_used 7556
_cell_measurement_temperature 296(2)
_cell_measurement_theta_max 27.10
_cell_measurement_theta_min 2.37
_cell_volume 5502(2)
_computing_cell_refinement 'Bruker SMART'
_computing_data_collection 'Bruker SMART'
_computing_data_reduction 'Bruker SAINT'
_computing_molecular_graphics 'Bruker SHELXTL'
_computing_publication_material 'Bruker SHELXTL'
_computing_structure_refinement 'SHELXL-97 (Sheldrick, 1997)'
_computing_structure_solution 'SHELXS-97 (Sheldrick, 1990)'
_diffrn_ambient_temperature 296(2)
_diffrn_measured_fraction_theta_full 0.986
_diffrn_measured_fraction_theta_max 0.986
_diffrn_measurement_device_type 'CCD area detector'
_diffrn_measurement_method 'phi and omega scans'
_diffrn_radiation_monochromator graphite
_diffrn_radiation_source 'fine-focus sealed tube'
_diffrn_radiation_type MoK\a
_diffrn_radiation_wavelength 0.71073
_diffrn_reflns_av_R_equivalents 0.0470
_diffrn_reflns_av_sigmaI/netI 0.0996
_diffrn_reflns_limit_h_max 13
_diffrn_reflns_limit_h_min -13
_diffrn_reflns_limit_k_max 19
_diffrn_reflns_limit_k_min -19
_diffrn_reflns_limit_l_max 25
_diffrn_reflns_limit_l_min -35
_diffrn_reflns_number 27367
_diffrn_reflns_theta_full 25.00
_diffrn_reflns_theta_max 25.00
_diffrn_reflns_theta_min 1.35
_exptl_absorpt_coefficient_mu 2.997
_exptl_absorpt_correction_T_max 0.7150
_exptl_absorpt_correction_T_min 0.3522
_exptl_absorpt_correction_type multi-scan
_exptl_absorpt_process_details SADABS
_exptl_crystal_colour colorless
_exptl_crystal_density_diffrn 2.426
_exptl_crystal_density_method 'not measured'
_exptl_crystal_description block
_exptl_crystal_F_000 3824
_exptl_crystal_size_max 0.44
_exptl_crystal_size_mid 0.32
_exptl_crystal_size_min 0.12
_refine_diff_density_max 1.674
_refine_diff_density_min -1.932
_refine_diff_density_rms 0.274
_refine_ls_extinction_method none
_refine_ls_goodness_of_fit_ref 1.053
_refine_ls_hydrogen_treatment constr
_refine_ls_matrix_type full
_refine_ls_number_parameters 1450
_refine_ls_number_reflns 19136
_refine_ls_number_restraints 48
_refine_ls_restrained_S_all 1.052
_refine_ls_R_factor_all 0.1245
_refine_ls_R_factor_gt 0.0884
_refine_ls_shift/su_max 0.000
_refine_ls_shift/su_mean 0.000
_refine_ls_structure_factor_coef Fsqd
_refine_ls_weighting_details 'calc w=1/[\s^2^(Fo^2^)+(0.0538P)^2^+244.3811P] where P=(Fo^2^+2Fc^2^)/3'
_refine_ls_weighting_scheme calc
_refine_ls_wR_factor_gt 0.2057
_refine_ls_wR_factor_ref 0.2174
_reflns_number_gt 13201
_reflns_number_total 19136
_reflns_threshold_expression >2sigma(I)
_cod_data_source_file ic402882a_si_001.cif
_cod_data_source_block 2
_cod_depositor_comments
;
The following automatic conversions were performed:

'_symmetry_cell_setting' value 'Triclinic' changed to 'triclinic'
according to
/usr/data/users/saulius/crontab/automatic-downloads/current/ACS/lib/dictionaries/cif_core.dic
dictionary named 'cif_core.dic' version 2.4.2 from
2011-04-26.

'_exptl_absorpt_correction_type' value 'Multi-scan'
changed to 'multi-scan' according to
/usr/data/users/saulius/crontab/automatic-downloads/current/ACS/lib/dictionaries/cif_core.dic
dictionary named 'cif_core.dic' version 2.4.2 from 2011-04-26.

Automatic conversion script
Id: cif_fix_values 2281 2013-09-26 08:29:07Z andrius 
;
_cod_original_cell_volume 5503(2)
_cod_original_sg_symbol_H-M P-1
_cod_database_code 4337661

loop_
_symmetry_equiv_pos_as_xyz
'x, y, z'
'-x, -y, -z'

loop_
_atom_site_label
_atom_site_type_symbol
_atom_site_fract_x
_atom_site_fract_y
_atom_site_fract_z
_atom_site_U_iso_or_equiv
_atom_site_adp_type
_atom_site_occupancy
_atom_site_symmetry_multiplicity
_atom_site_calc_flag
_atom_site_refinement_flags
Mo1 Mo 1.09898(12) 0.09277(9) 0.43680(5) 0.0232(3) Uani 1 1 d .
Mo2 Mo 1.30100(12) 0.18443(9) 0.47625(5) 0.0234(3) Uani 1 1 d .
Mo3 Mo 1.60285(12) 0.15620(9) 0.42559(5) 0.0237(3) Uani 1 1 d .
Mo4 Mo 1.67198(12) 0.03811(9) 0.33908(5) 0.0256(3) Uani 1 1 d .
Mo5 Mo 1.45407(14) -0.07073(9) 0.30058(5) 0.0286(3) Uani 1 1 d .
Mo6 Mo 1.17760(13) -0.04098(9) 0.34540(5) 0.0269(3) Uani 1 1 d .
Mo7 Mo 1.57733(13) 0.56013(10) 0.25392(6) 0.0324(4) Uani 1 1 d .
Mo8 Mo 1.53491(13) 0.54846(9) 0.36094(5) 0.0289(4) Uani 1 1 d .
Mo9 Mo 1.23432(13) 0.57524(9) 0.41292(5) 0.0280(3) Uani 1 1 d .
Mo10 Mo 1.00938(13) 0.61407(9) 0.35357(6) 0.0311(4) Uani 1 1 d .
Mo11 Mo 1.05893(14) 0.63906(10) 0.23754(6) 0.0362(4) Uani 1 1 d .
Mo12 Mo 1.33052(15) 0.61318(10) 0.19020(5) 0.0355(4) Uani 1 1 d .
Mo13 Mo 0.78420(14) 0.25291(11) 0.07573(6) 0.0369(4) Uani 1 1 d .
Mo14 Mo 0.84165(14) 0.05855(11) 0.10067(5) 0.0339(4) Uani 1 1 d .
Mo15 Mo 1.14630(14) -0.03441(10) 0.10414(5) 0.0319(4) Uani 1 1 d .
Mo16 Mo 1.36273(13) 0.07044(10) 0.07518(5) 0.0315(4) Uani 1 1 d .
Mo17 Mo 1.29310(14) 0.28085(11) 0.04493(6) 0.0385(4) Uani 1 1 d .
Mo18 Mo 1.01565(15) 0.37053(11) 0.05050(6) 0.0389(4) Uani 1 1 d .
As1 As 1.36392(14) 0.10600(10) 0.36752(5) 0.0205(4) Uani 1 1 d .
As2 As 1.28792(14) 0.53163(10) 0.29822(6) 0.0240(4) Uani 1 1 d .
As3 As 1.07457(15) 0.18116(12) 0.10566(6) 0.0288(4) Uani 1 1 d .
O1 O 0.9466(9) 0.1168(8) 0.4448(4) 0.037(3) Uani 1 1 d .
O2 O 1.1281(11) 0.0026(8) 0.4626(4) 0.035(3) Uani 1 1 d .
O3 O 1.1400(9) 0.1617(7) 0.4812(4) 0.024(2) Uani 1 1 d .
O4 O 1.1103(9) 0.0542(7) 0.3773(4) 0.025(3) Uani 1 1 d .
O5 O 1.0879(10) 0.2138(7) 0.3976(4) 0.029(3) Uani 1 1 d .
O6 O 1.2905(9) 0.1019(6) 0.4210(4) 0.022(2) Uani 1 1 d .
O7 O 1.2810(12) 0.2678(8) 0.5096(4) 0.037(3) Uani 1 1 d .
O8 O 1.3608(11) 0.1078(7) 0.5083(4) 0.034(3) Uani 1 1 d .
O9 O 1.4427(10) 0.2028(6) 0.4424(4) 0.025(3) Uani 1 1 d .
O10 O 1.2247(10) 0.2780(7) 0.4239(4) 0.028(3) Uani 1 1 d .
O11 O 1.6752(10) 0.2312(7) 0.4426(4) 0.031(3) Uani 1 1 d .
O12 O 1.6224(12) 0.0833(8) 0.4652(4) 0.041(3) Uani 1 1 d .
O13 O 1.7242(10) 0.1076(7) 0.3829(4) 0.031(3) Uani 1 1 d .
O14 O 1.5585(10) 0.2451(7) 0.3679(4) 0.028(3) Uani 1 1 d .
O15 O 1.5133(9) 0.0804(6) 0.3834(4) 0.024(2) Uani 1 1 d .
O16 O 1.7907(11) 0.0395(8) 0.3015(4) 0.043(3) Uani 1 1 d .
O17 O 1.7037(12) -0.0502(8) 0.3659(4) 0.042(3) Uani 1 1 d .
O18 O 1.5580(10) 0.0085(7) 0.3026(4) 0.028(3) Uani 1 1 d .
O19 O 1.6042(10) 0.1664(7) 0.3086(4) 0.029(3) Uani 1 1 d .
O20 O 1.5080(12) -0.1149(9) 0.2516(5) 0.052(4) Uani 1 1 d .
O21 O 1.5099(12) -0.1400(8) 0.3382(5) 0.046(3) Uani 1 1 d .
O22 O 1.2936(11) -0.1013(7) 0.3021(4) 0.032(3) Uani 1 1 d .
O23 O 1.3577(11) 0.0292(8) 0.2566(4) 0.037(3) Uani 1 1 d .
O24 O 1.3460(9) 0.0076(6) 0.3509(4) 0.021(2) Uani 1 1 d .
O25 O 1.0534(12) -0.0672(10) 0.3246(5) 0.055(4) Uani 1 1 d .
O26 O 1.2019(12) -0.1082(7) 0.3873(4) 0.041(3) Uani 1 1 d .
O27 O 1.1713(10) 0.0547(7) 0.2890(4) 0.032(3) Uani 1 1 d .
O28 O 1.7047(12) 0.5210(9) 0.2226(5) 0.052(4) Uani 1 1 d .
O29 O 1.5731(12) 0.6626(7) 0.2509(4) 0.041(3) Uani 1 1 d .
O30 O 1.6472(10) 0.5439(9) 0.3096(4) 0.040(3) Uani 1 1 d .
O31 O 1.4611(11) 0.5464(8) 0.2146(4) 0.037(3) Uani 1 1 d .
O32 O 1.5593(11) 0.4219(7) 0.2666(4) 0.034(3) Uani 1 1 d .
O33 O 1.4260(10) 0.5673(7) 0.3040(4) 0.028(3) Uani 1 1 d .
O34 O 1.6299(12) 0.5046(8) 0.3984(5) 0.045(3) Uani 1 1 d .
O35 O 1.5164(12) 0.6498(8) 0.3712(5) 0.045(3) Uani 1 1 d .
O36 O 1.3883(9) 0.5243(7) 0.3892(4) 0.025(3) Uani 1 1 d .
O37 O 1.5357(11) 0.4155(7) 0.3396(4) 0.034(3) Uani 1 1 d .
O38 O 1.2404(13) 0.5394(10) 0.4656(4) 0.054(4) Uani 1 1 d .
O39 O 1.2614(11) 0.6731(7) 0.4170(4) 0.039(3) Uani 1 1 d .
O40 O 1.0638(11) 0.5971(8) 0.4118(4) 0.036(3) Uani 1 1 d .
O41 O 1.1974(10) 0.4453(7) 0.3968(4) 0.032(3) Uani 1 1 d .
O42 O 1.2043(10) 0.5874(7) 0.3430(4) 0.027(3) Uani 1 1 d .
O43 O 0.8630(11) 0.6046(10) 0.3662(5) 0.053(4) Uani 1 1 d .
O44 O 1.0099(13) 0.7161(8) 0.3487(5) 0.050(4) Uani 1 1 d .
O45 O 1.0176(10) 0.5891(7) 0.2921(4) 0.033(3) Uani 1 1 d .
O46 O 1.0428(9) 0.4739(7) 0.3554(4) 0.030(3) Uani 1 1 d .
O47 O 0.9279(13) 0.6416(10) 0.2136(5) 0.059(4) Uani 1 1 d .
O48 O 1.0567(12) 0.7385(8) 0.2549(5) 0.048(4) Uani 1 1 d .
O49 O 1.1619(12) 0.6427(8) 0.1843(4) 0.040(3) Uani 1 1 d .
O50 O 1.0881(11) 0.5017(8) 0.2178(4) 0.040(3) Uani 1 1 d .
O51 O 1.2414(10) 0.6002(7) 0.2562(4) 0.030(3) Uani 1 1 d .
O52 O 1.3740(14) 0.6008(10) 0.1363(4) 0.054(4) Uani 1 1 d .
O53 O 1.3639(12) 0.7085(8) 0.2018(5) 0.047(4) Uani 1 1 d .
O54 O 1.2750(11) 0.4845(9) 0.1851(5) 0.046(3) Uani 1 1 d .
O55 O 0.6522(12) 0.3141(10) 0.0864(6) 0.065(5) Uani 1 1 d .
O56 O 0.8012(12) 0.2429(8) 0.0202(5) 0.046(3) Uani 1 1 d .
O57 O 0.7221(10) 0.1511(8) 0.0898(4) 0.037(3) Uani 1 1 d .
O58 O 0.7840(12) 0.2515(8) 0.1546(4) 0.041(3) Uani 1 1 d .
O59 O 0.8915(11) 0.3272(7) 0.0847(4) 0.039(3) Uani 1 1 d .
O60 O 0.9389(9) 0.1626(8) 0.0858(4) 0.035(3) Uani 1 1 d .
O61 O 0.7521(12) -0.0062(10) 0.1256(5) 0.052(4) Uani 1 1 d .
O62 O 0.8675(12) 0.0244(8) 0.0485(4) 0.039(3) Uani 1 1 d .
O63 O 0.9884(11) 0.0137(9) 0.1232(4) 0.045(4) Uani 1 1 d .
O64 O 0.8226(13) 0.1177(10) 0.1686(4) 0.049(4) Uani 1 1 d .
O65 O 1.1575(12) -0.1210(7) 0.1340(4) 0.041(3) Uani 1 1 d .
O66 O 1.1251(12) -0.0649(9) 0.0525(4) 0.046(3) Uani 1 1 d .
O67 O 1.3176(10) -0.0317(8) 0.0934(4) 0.037(3) Uani 1 1 d .
O68 O 1.1761(11) 0.0265(7) 0.1702(4) 0.031(3) Uani 1 1 d .
O69 O 1.1656(10) 0.0902(8) 0.0833(4) 0.032(3) Uani 1 1 d .
O70 O 1.5081(11) 0.0476(10) 0.0866(5) 0.051(4) Uani 1 1 d .
O71 O 1.3704(12) 0.0590(8) 0.0194(4) 0.044(3) Uani 1 1 d .
O72 O 1.3449(10) 0.1864(8) 0.0782(4) 0.039(3) Uani 1 1 d .
O73 O 1.3225(11) 0.0974(8) 0.1510(4) 0.038(3) Uani 1 1 d .
O74 O 1.4196(13) 0.3261(10) 0.0426(6) 0.065(5) Uani 1 1 d .
O75 O 1.3000(14) 0.2378(10) -0.0058(4) 0.060(4) Uani 1 1 d .
O76 O 1.2619(12) 0.3246(9) 0.1170(5) 0.048(4) Uani 1 1 d .
O77 O 1.1822(12) 0.3799(7) 0.0364(5) 0.042(3) Uani 1 1 d .
O78 O 1.1144(10) 0.2485(7) 0.0628(4) 0.032(3) Uani 1 1 d .
O79 O 0.9613(13) 0.4727(9) 0.0552(5) 0.056(4) Uani 1 1 d .
O80 O 0.9836(13) 0.3447(8) -0.0001(5) 0.051(4) Uani 1 1 d .
O81 O 1.0710(11) 0.3850(9) 0.1216(5) 0.044(3) Uani 1 1 d .
O82 O 0.8647(18) 0.3390(10) 0.2093(6) 0.075(5) Uani 1 1 d .
H82 H 0.8312 0.3274 0.1877 0.113 Uiso 1 1 calc R
O83 O 0.913(2) 0.2861(13) 0.2710(6) 0.108(8) Uani 1 1 d .
C1 C 1.1487(14) 0.2702(10) 0.3984(6) 0.027(4) Uani 1 1 d .
C2 C 1.126(2) 0.3360(12) 0.3618(7) 0.043(5) Uani 1 1 d .
H2A H 1.1880 0.3226 0.3376 0.052 Uiso 1 1 calc R
H2B H 1.0495 0.3308 0.3505 0.052 Uiso 1 1 calc R
C3 C 1.1230(15) 0.4248(11) 0.3733(6) 0.033(4) Uani 1 1 d .
C4 C 1.5632(14) 0.2326(10) 0.3272(6) 0.028(4) Uani 1 1 d .
C5 C 1.5042(18) 0.3002(12) 0.2979(7) 0.043(5) Uani 1 1 d .
H5A H 1.5230 0.2830 0.2673 0.051 Uiso 1 1 calc R
H5B H 1.4175 0.3046 0.3042 0.051 Uiso 1 1 calc R
C6 C 1.5381(15) 0.3845(11) 0.3020(6) 0.032(4) Uani 1 1 d .
C7 C 1.2494(16) 0.0637(10) 0.2595(6) 0.029(4) Uani 1 1 d .
C8 C 1.2219(17) 0.1215(10) 0.2209(6) 0.034(4) Uani 1 1 d .
H8A H 1.1385 0.1476 0.2250 0.041 Uiso 1 1 calc R
H8B H 1.2726 0.1644 0.2204 0.041 Uiso 1 1 calc R
C9 C 1.2428(17) 0.0774(12) 0.1776(6) 0.036(5) Uani 1 1 d .
C10 C 1.1784(15) 0.4590(13) 0.1977(6) 0.036(5) Uani 1 1 d .
C11 C 1.169(2) 0.3694(13) 0.1875(7) 0.047(5) Uani 1 1 d .
H11A H 1.2375 0.3332 0.1978 0.056 Uiso 1 1 calc R
H11B H 1.0960 0.3542 0.2027 0.056 Uiso 1 1 calc R
C12 C 1.167(2) 0.3608(11) 0.1382(7) 0.042(5) Uani 1 1 d .
C13 C 0.811(2) 0.1884(15) 0.1781(7) 0.050(5) Uani 1 1 d U
C14 C 0.818(2) 0.2061(15) 0.2266(7) 0.061(4) Uani 1 1 d U
H14A H 0.7366 0.2116 0.2411 0.074 Uiso 1 1 calc R
H14B H 0.8638 0.1580 0.2394 0.074 Uiso 1 1 calc R
C15 C 0.870(2) 0.2773(16) 0.2380(7) 0.061(5) Uani 1 1 d U
N1 N 1.4255(14) 0.3704(9) 0.4260(5) 0.036(4) Uani 1 1 d .
N2 N 0.8535(13) 0.8446(9) 0.2908(6) 0.038(4) Uani 1 1 d .
N3 N 1.5561(14) 0.0540(10) 0.5618(5) 0.040(4) Uani 1 1 d .
N4 N 1.5339(15) 0.1263(10) 0.2252(5) 0.042(4) Uani 1 1 d .
N5 N 1.4650(14) 0.7630(10) 0.4433(6) 0.044(4) Uani 1 1 d .
N6 N 0.8800(15) 0.4612(10) 0.2904(6) 0.047(4) Uani 1 1 d .
N7 N 0.5060(14) 0.2115(11) 0.1446(5) 0.043(4) Uani 1 1 d .
N8 N 1.9241(16) 0.1698(12) 0.3413(7) 0.059(5) Uani 1 1 d .
N9 N 0.6493(16) 0.1063(11) 0.0044(6) 0.048(4) Uani 1 1 d .
N10 N 1.4914(17) 0.3663(11) 0.1863(6) 0.055(5) Uani 1 1 d .
N11 N 1.3022(18) -0.2678(10) 0.3204(6) 0.056(5) Uani 1 1 d .
N12 N 0.7969(16) 0.1829(10) 0.5239(6) 0.048(4) Uani 1 1 d .
N13 N 0.9790(17) -0.0265(13) 0.2285(6) 0.062(5) Uani 1 1 d .
N14 N 1.7075(17) -0.2716(12) 0.3172(7) 0.067(6) Uani 1 1 d .
N15 N 0.9424(19) -0.1295(13) 0.0037(6) 0.065(6) Uani 1 1 d .
N16 N 1.8816(18) 0.5163(13) 0.1496(7) 0.067(6) Uani 1 1 d .
O1W O -0.1611(15) -0.0310(10) 0.4432(5) 0.061(4) Uani 1 1 d .
O2W O 1.203(2) -0.1406(14) 0.2240(7) 0.116(9) Uani 1 1 d .
O3W O -0.024(2) -0.1764(13) 0.4174(7) 0.114(8) Uani 1 1 d .
O4W O 0.9751(19) 0.2956(17) 0.5092(8) 0.121(9) Uani 1 1 d .
O5W O 0.658(3) 0.4669(17) 0.1326(8) 0.135(10) Uani 1 1 d .
O6W O 1.484(3) 0.5983(18) 0.4909(8) 0.156(12) Uani 1 1 d .
O7W O 0.737(2) -0.0400(18) 0.2169(8) 0.134(9) Uani 1 1 d .
O8W O 0.645(3) -0.1170(15) 0.0757(8) 0.137(10) Uani 1 1 d .
O9W O 1.285(3) 0.2127(14) 0.5991(9) 0.149(11) Uani 1 1 d .
O10W O 1.796(2) 0.3478(17) 0.3717(12) 0.163(13) Uani 1 1 d .
O11W O 0.789(3) 0.562(2) 0.4562(9) 0.160(12) Uani 1 1 d .
O12W O 1.125(3) 0.2030(17) -0.0896(11) 0.074(11) Uani 0.50 1 d P
O13W O 1.172(4) 0.367(3) -0.0713(14) 0.14(2) Uani 0.50 1 d P
O14W O 1.077(4) 0.601(3) 0.1079(15) 0.109(14) Uani 0.50 1 d PU
O15W O 1.183(4) -0.2745(19) 0.0766(15) 0.104(16) Uani 0.50 1 d P
O16W O 1.028(5) 0.440(3) 0.4802(19) 0.16(2) Uani 0.50 1 d P
O17W O 1.468(5) -0.092(3) 0.1616(11) 0.15(3) Uani 0.50 1 d P
O18W O 1.208(5) 0.543(4) 0.046(2) 0.15(2) Uani 0.50 1 d PU
O19W O 1.093(5) 0.178(3) -0.1750(18) 0.136(19) Uani 0.50 1 d PU
O20W O 0.556(4) 0.242(5) -0.044(2) 0.21(4) Uani 0.50 1 d P
O21W O 0.593(7) 0.205(4) -0.071(2) 0.065(19) Uani 0.25 1 d PU
O22W O 1.430(6) 0.469(4) 0.080(2) 0.15(2) Uani 0.50 1 d PU
O23W O 1.604(6) -0.236(4) 0.173(2) 0.055(16) Uani 0.25 1 d PU
O24W O 0.594(5) 0.389(5) -0.013(2) 0.22(4) Uani 0.50 1 d P
O25W O 1.270(6) 0.495(5) -0.017(3) 0.28(6) Uani 0.50 1 d P
O26W O 1.409(5) 0.328(6) -0.107(4) 0.32(7) Uani 0.50 1 d P

loop_
_atom_site_aniso_label
_atom_site_aniso_U_11
_atom_site_aniso_U_22
_atom_site_aniso_U_33
_atom_site_aniso_U_23
_atom_site_aniso_U_13
_atom_site_aniso_U_12
Mo1 0.0147(7) 0.0248(8) 0.0318(8) 0.0023(6) -0.0037(6) -0.0076(6)
Mo2 0.0169(7) 0.0255(8) 0.0294(8) 0.0002(6) -0.0073(6) -0.0052(6)
Mo3 0.0160(7) 0.0233(8) 0.0337(8) 0.0008(6) -0.0093(6) -0.0043(6)
Mo4 0.0150(7) 0.0241(8) 0.0376(9) -0.0021(6) -0.0055(6) -0.0007(6)
Mo5 0.0249(8) 0.0231(8) 0.0384(9) -0.0036(6) -0.0064(7) -0.0028(6)
Mo6 0.0242(8) 0.0236(8) 0.0357(9) 0.0001(6) -0.0081(6) -0.0089(6)
Mo7 0.0207(8) 0.0357(9) 0.0417(9) 0.0054(7) 0.0005(7) -0.0094(7)
Mo8 0.0184(7) 0.0310(8) 0.0396(9) -0.0004(7) -0.0075(6) -0.0080(6)
Mo9 0.0243(8) 0.0267(8) 0.0339(9) -0.0026(6) -0.0029(6) -0.0060(6)
Mo10 0.0187(8) 0.0271(8) 0.0465(10) 0.0001(7) -0.0028(7) -0.0001(6)
Mo11 0.0272(9) 0.0344(9) 0.0477(10) 0.0032(8) -0.0134(7) -0.0018(7)
Mo12 0.0342(9) 0.0385(10) 0.0351(9) 0.0055(7) -0.0047(7) -0.0090(7)
Mo13 0.0173(8) 0.0476(10) 0.0468(10) -0.0056(8) -0.0069(7) -0.0051(7)
Mo14 0.0202(8) 0.0505(10) 0.0342(9) -0.0015(7) -0.0038(7) -0.0147(7)
Mo15 0.0247(8) 0.0419(10) 0.0320(9) 0.0012(7) -0.0078(7) -0.0115(7)
Mo16 0.0150(7) 0.0413(9) 0.0392(9) -0.0030(7) -0.0031(6) -0.0067(6)
Mo17 0.0239(8) 0.0480(11) 0.0460(10) 0.0038(8) -0.0019(7) -0.0142(7)
Mo18 0.0284(9) 0.0413(10) 0.0476(10) 0.0018(8) -0.0082(8) -0.0045(7)
As1 0.0139(8) 0.0198(8) 0.0292(9) 0.0011(7) -0.0062(7) -0.0046(6)
As2 0.0165(8) 0.0226(9) 0.0343(10) -0.0017(7) -0.0038(7) -0.0056(7)
As3 0.0173(9) 0.0408(11) 0.0304(10) -0.0017(8) -0.0053(7) -0.0089(8)
O1 0.007(5) 0.046(8) 0.059(9) -0.002(6) -0.002(5) -0.008(5)
O2 0.043(8) 0.040(7) 0.024(6) 0.002(5) -0.003(6) -0.014(6)
O3 0.012(5) 0.024(6) 0.037(7) -0.007(5) 0.003(5) -0.005(4)
O4 0.012(5) 0.026(6) 0.037(7) -0.001(5) -0.006(5) -0.002(5)
O5 0.025(6) 0.020(6) 0.044(7) 0.019(5) -0.015(5) -0.007(5)
O6 0.015(5) 0.018(6) 0.037(7) -0.007(5) -0.010(5) -0.010(4)
O7 0.044(8) 0.038(7) 0.036(7) -0.009(6) -0.001(6) -0.025(6)
O8 0.030(7) 0.034(7) 0.039(7) 0.012(6) -0.013(6) -0.007(5)
O9 0.023(6) 0.020(6) 0.036(7) 0.002(5) -0.010(5) -0.008(5)
O10 0.029(6) 0.023(6) 0.038(7) 0.015(5) -0.020(6) -0.013(5)
O11 0.023(6) 0.026(6) 0.048(8) -0.010(6) -0.010(6) -0.009(5)
O12 0.037(8) 0.039(8) 0.044(8) 0.009(6) -0.003(6) -0.001(6)
O13 0.014(6) 0.039(7) 0.037(7) 0.001(6) -0.003(5) 0.002(5)
O14 0.034(7) 0.019(6) 0.033(7) 0.004(5) -0.008(5) -0.006(5)
O15 0.015(6) 0.022(6) 0.038(7) -0.003(5) -0.010(5) -0.007(5)
O16 0.031(7) 0.047(8) 0.048(8) -0.004(7) 0.000(6) 0.001(6)
O17 0.047(8) 0.039(8) 0.041(8) -0.002(6) -0.011(6) -0.004(6)
O18 0.019(6) 0.021(6) 0.045(7) 0.001(5) -0.010(5) -0.007(5)
O19 0.033(7) 0.027(7) 0.026(6) 0.005(5) -0.003(5) 0.001(5)
O20 0.037(8) 0.065(10) 0.055(9) -0.025(8) 0.011(7) -0.020(7)
O21 0.034(8) 0.037(8) 0.064(9) 0.007(7) -0.002(7) 0.001(6)
O22 0.035(7) 0.025(6) 0.039(7) 0.003(5) -0.007(6) -0.012(5)
O23 0.030(7) 0.043(8) 0.034(7) 0.015(6) -0.008(6) 0.003(6)
O24 0.012(5) 0.015(5) 0.038(7) -0.002(5) -0.004(5) -0.005(4)
O25 0.035(8) 0.088(12) 0.054(9) -0.015(8) -0.011(7) -0.037(8)
O26 0.045(8) 0.024(7) 0.056(9) 0.013(6) 0.000(7) -0.019(6)
O27 0.026(7) 0.038(7) 0.034(7) 0.009(6) -0.011(6) -0.013(5)
O28 0.025(7) 0.065(10) 0.065(10) 0.005(8) 0.014(7) -0.013(7)
O29 0.046(8) 0.029(7) 0.056(9) 0.008(6) -0.015(7) -0.022(6)
O30 0.013(6) 0.069(9) 0.040(8) 0.002(7) -0.009(5) -0.014(6)
O31 0.028(7) 0.045(8) 0.040(7) -0.009(6) -0.002(6) -0.017(6)
O32 0.032(7) 0.032(7) 0.033(7) 0.006(6) 0.001(6) 0.003(5)
O33 0.020(6) 0.032(7) 0.034(7) 0.005(5) -0.005(5) -0.011(5)
O34 0.033(7) 0.042(8) 0.063(9) 0.010(7) -0.021(7) -0.003(6)
O35 0.040(8) 0.040(8) 0.057(9) -0.003(7) 0.007(7) -0.021(6)
O36 0.018(6) 0.024(6) 0.033(7) 0.000(5) -0.006(5) -0.002(5)
O37 0.031(7) 0.031(7) 0.041(8) 0.008(6) -0.010(6) -0.006(5)
O38 0.046(9) 0.085(12) 0.033(8) -0.003(7) 0.007(7) -0.027(8)
O39 0.038(8) 0.024(7) 0.051(8) -0.008(6) 0.005(6) 0.002(6)
O40 0.030(7) 0.044(8) 0.036(7) 0.000(6) -0.004(6) -0.008(6)
O41 0.021(6) 0.027(7) 0.051(8) 0.006(6) -0.016(6) -0.008(5)
O42 0.022(6) 0.023(6) 0.034(7) 0.000(5) -0.004(5) 0.006(5)
O43 0.021(7) 0.072(11) 0.062(10) 0.022(8) 0.005(7) -0.004(7)
O44 0.054(9) 0.023(7) 0.068(10) 0.002(7) -0.002(8) 0.005(6)
O45 0.017(6) 0.032(7) 0.051(8) 0.008(6) -0.011(6) 0.000(5)
O46 0.011(5) 0.019(6) 0.063(8) 0.008(6) -0.015(5) -0.006(5)
O47 0.037(8) 0.077(11) 0.061(10) 0.005(8) -0.023(7) 0.003(8)
O48 0.036(8) 0.040(8) 0.065(10) 0.004(7) -0.001(7) 0.002(6)
O49 0.045(8) 0.031(7) 0.045(8) 0.009(6) -0.015(6) -0.004(6)
O50 0.031(7) 0.039(8) 0.054(9) -0.003(6) -0.015(6) -0.011(6)
O51 0.029(7) 0.029(7) 0.037(7) -0.001(5) -0.008(5) -0.010(5)
O52 0.057(10) 0.072(11) 0.030(8) 0.004(7) -0.001(7) -0.004(8)
O53 0.044(8) 0.028(7) 0.074(10) 0.010(7) -0.010(7) -0.014(6)
O54 0.025(7) 0.062(10) 0.051(9) 0.003(7) -0.008(6) -0.003(6)
O55 0.015(7) 0.079(12) 0.101(13) -0.008(10) -0.006(8) -0.004(7)
O56 0.048(9) 0.037(8) 0.055(9) 0.012(7) -0.014(7) -0.005(6)
O57 0.015(6) 0.054(8) 0.043(8) -0.009(6) 0.000(5) -0.011(6)
O58 0.038(8) 0.036(8) 0.050(8) -0.001(6) -0.001(6) -0.013(6)
O59 0.035(7) 0.024(7) 0.057(9) 0.003(6) -0.011(6) -0.001(5)
O60 0.009(6) 0.057(8) 0.041(7) -0.005(6) 0.000(5) -0.017(5)
O61 0.027(7) 0.084(11) 0.051(9) 0.010(8) 0.003(6) -0.028(7)
O62 0.042(8) 0.042(8) 0.033(7) -0.004(6) -0.008(6) -0.001(6)
O63 0.025(7) 0.087(11) 0.027(7) 0.004(7) 0.000(6) -0.024(7)
O64 0.050(9) 0.069(11) 0.034(8) -0.015(7) -0.005(7) -0.024(8)
O65 0.053(9) 0.023(7) 0.050(8) 0.009(6) -0.016(7) -0.012(6)
O66 0.043(8) 0.065(10) 0.034(7) -0.003(7) -0.008(6) -0.020(7)
O67 0.016(6) 0.054(8) 0.045(8) -0.003(6) -0.006(5) -0.014(6)
O68 0.032(7) 0.025(6) 0.041(7) 0.008(5) -0.014(6) -0.016(5)
O69 0.016(6) 0.045(8) 0.034(7) -0.001(6) -0.002(5) -0.005(5)
O70 0.017(7) 0.075(11) 0.064(10) 0.007(8) -0.009(6) -0.010(7)
O71 0.046(8) 0.046(8) 0.039(8) -0.005(6) 0.005(6) -0.006(7)
O72 0.021(6) 0.055(9) 0.045(8) 0.002(6) 0.000(6) -0.015(6)
O73 0.027(7) 0.062(9) 0.030(7) 0.001(6) -0.015(6) -0.014(6)
O74 0.034(8) 0.074(11) 0.097(13) 0.021(10) -0.005(8) -0.038(8)
O75 0.065(11) 0.076(11) 0.031(8) -0.001(7) 0.007(7) 0.004(9)
O76 0.037(8) 0.058(9) 0.054(9) -0.012(7) -0.019(7) -0.009(7)
O77 0.037(8) 0.023(7) 0.067(9) 0.011(6) 0.001(7) -0.010(6)
O78 0.024(6) 0.032(7) 0.043(7) -0.002(6) -0.004(5) -0.013(5)
O79 0.047(9) 0.052(9) 0.068(10) 0.011(8) -0.008(8) -0.005(7)
O80 0.058(9) 0.040(8) 0.053(9) 0.001(7) -0.011(7) 0.002(7)
O81 0.026(7) 0.055(9) 0.054(9) -0.013(7) -0.006(6) -0.012(6)
O82 0.114(16) 0.056(11) 0.065(11) 0.005(9) -0.024(11) -0.031(10)
O83 0.18(2) 0.094(15) 0.071(13) 0.021(11) -0.080(15) -0.066(16)
C1 0.016(8) 0.029(10) 0.035(10) -0.004(8) 0.001(7) -0.006(7)
C2 0.057(13) 0.039(11) 0.043(12) -0.006(9) -0.025(10) -0.020(10)
C3 0.022(9) 0.041(11) 0.036(10) 0.005(8) -0.001(8) -0.010(8)
C4 0.014(8) 0.027(10) 0.040(11) -0.006(8) 0.000(7) 0.003(7)
C5 0.042(12) 0.043(12) 0.047(12) -0.001(9) -0.020(10) -0.008(9)
C6 0.015(9) 0.036(11) 0.043(12) 0.002(9) -0.008(8) 0.007(7)
C7 0.036(11) 0.023(9) 0.032(10) -0.002(7) -0.018(9) -0.009(8)
C8 0.041(11) 0.023(9) 0.033(10) 0.004(8) -0.018(8) 0.017(8)
C9 0.035(11) 0.052(12) 0.019(9) 0.012(8) -0.013(8) 0.001(9)
C10 0.014(9) 0.072(14) 0.023(9) -0.004(9) -0.007(7) -0.007(9)
C11 0.051(13) 0.047(13) 0.051(13) -0.019(10) -0.004(10) -0.033(10)
C12 0.053(14) 0.019(9) 0.058(13) -0.012(9) -0.020(11) -0.007(9)
C13 0.064(11) 0.061(11) 0.031(9) -0.006(9) 0.008(8) -0.035(9)
C14 0.080(11) 0.072(11) 0.036(8) -0.010(8) 0.007(8) -0.031(9)
C15 0.079(12) 0.073(12) 0.034(9) -0.010(9) 0.001(9) -0.029(10)
N1 0.046(10) 0.029(8) 0.032(9) 0.009(7) -0.011(7) -0.004(7)
N2 0.029(8) 0.020(8) 0.063(11) 0.001(7) 0.003(8) 0.003(6)
N3 0.038(9) 0.034(9) 0.052(10) 0.008(8) -0.014(8) -0.007(7)
N4 0.049(10) 0.047(10) 0.039(9) 0.013(8) -0.019(8) -0.025(8)
N5 0.038(9) 0.033(9) 0.062(11) -0.017(8) -0.011(8) -0.006(7)
N6 0.040(10) 0.029(9) 0.076(13) -0.009(8) -0.024(9) -0.012(7)
N7 0.031(9) 0.055(11) 0.047(10) 0.002(8) -0.008(8) -0.018(8)
N8 0.039(10) 0.069(13) 0.078(14) 0.014(11) -0.038(10) -0.021(9)
N9 0.051(11) 0.049(11) 0.047(10) -0.020(8) -0.010(8) -0.010(9)
N10 0.060(12) 0.042(10) 0.065(12) -0.007(9) -0.030(10) 0.002(9)
N11 0.072(13) 0.028(9) 0.072(13) 0.006(9) -0.012(11) -0.019(9)
N12 0.059(12) 0.041(10) 0.045(10) -0.002(8) -0.007(9) -0.004(9)
N13 0.049(12) 0.091(16) 0.045(11) 0.007(10) 0.017(9) -0.017(11)
N14 0.041(11) 0.061(13) 0.094(16) 0.005(12) 0.000(11) 0.003(10)
N15 0.075(14) 0.079(15) 0.046(11) -0.013(10) 0.000(10) -0.030(12)
N16 0.055(13) 0.071(14) 0.073(14) -0.014(11) -0.004(11) -0.002(11)
O1W 0.067(11) 0.057(10) 0.068(11) 0.000(8) -0.027(9) -0.021(8)
O2W 0.17(2) 0.104(17) 0.094(16) 0.025(13) -0.072(16) -0.059(16)
O3W 0.13(2) 0.087(16) 0.111(17) -0.047(13) 0.000(15) 0.021(14)
O4W 0.069(14) 0.16(2) 0.13(2) -0.025(17) 0.023(14) -0.021(15)
O5W 0.17(3) 0.15(2) 0.109(19) -0.024(17) -0.015(18) -0.08(2)
O6W 0.22(3) 0.16(3) 0.103(19) -0.017(17) -0.10(2) -0.05(2)
O7W 0.13(2) 0.17(3) 0.097(18) 0.013(17) 0.008(16) -0.004(19)
O8W 0.21(3) 0.108(19) 0.097(18) -0.022(15) -0.018(18) -0.035(19)
O9W 0.24(3) 0.063(15) 0.13(2) 0.001(14) 0.00(2) -0.004(18)
O10W 0.067(16) 0.13(2) 0.29(4) -0.01(2) 0.03(2) -0.022(15)
O11W 0.21(3) 0.18(3) 0.11(2) 0.00(2) -0.03(2) -0.10(3)
O12W 0.10(3) 0.027(16) 0.08(2) 0.019(16) 0.02(2) 0.013(17)
O13W 0.13(4) 0.11(3) 0.11(3) 0.08(3) 0.10(3) 0.10(3)
O14W 0.114(17) 0.108(17) 0.109(17) 0.001(10) -0.018(10) -0.029(10)
O15W 0.16(4) 0.025(18) 0.14(4) -0.01(2) -0.08(3) 0.01(2)
O16W 0.14(4) 0.15(5) 0.17(5) 0.00(4) 0.11(4) -0.07(4)
O17W 0.18(5) 0.19(5) 0.026(18) 0.02(2) 0.00(2) 0.14(4)
O18W 0.14(2) 0.14(2) 0.15(2) -0.001(10) -0.012(10) -0.024(10)
O19W 0.14(2) 0.14(2) 0.14(2) -0.002(10) -0.020(10) -0.020(10)
O20W 0.08(3) 0.29(8) 0.21(6) 0.16(6) 0.08(4) 0.12(5)
O21W 0.07(2) 0.06(2) 0.07(2) 0.000(10) -0.005(10) -0.010(10)
O22W 0.16(2) 0.15(2) 0.15(2) -0.007(10) -0.013(10) -0.025(10)
O23W 0.058(18) 0.051(18) 0.056(18) 0.004(10) 0.004(10) -0.011(10)
O24W 0.09(4) 0.32(9) 0.25(7) 0.22(7) -0.01(4) -0.04(5)
O25W 0.17(6) 0.24(8) 0.46(14) 0.31(9) -0.11(8) -0.05(6)
O26W 0.08(4) 0.38(12) 0.52(15) 0.35(12) -0.02(6) -0.09(6)

loop_
_atom_type_symbol
_atom_type_description
_atom_type_scat_dispersion_real
_atom_type_scat_dispersion_imag
_atom_type_scat_source
C C 0.0033 0.0016 'International Tables Vol C Tables 4.2.6.8 and 6.1.1.4'
H H 0.0000 0.0000 'International Tables Vol C Tables 4.2.6.8 and 6.1.1.4'
N N 0.0061 0.0033 'International Tables Vol C Tables 4.2.6.8 and 6.1.1.4'
O O 0.0106 0.0060 'International Tables Vol C Tables 4.2.6.8 and 6.1.1.4'
As As 0.0499 2.0058 'International Tables Vol C Tables 4.2.6.8 and 6.1.1.4'
Mo Mo -1.6832 0.6857 'International Tables Vol C Tables 4.2.6.8 and 6.1.1.4'

loop_
_geom_angle_atom_site_label_1
_geom_angle_atom_site_label_2
_geom_angle_atom_site_label_3
_geom_angle
O2 Mo1 O1 103.6(6)
O2 Mo1 O3 98.7(5)
O1 Mo1 O3 98.3(5)
O2 Mo1 O4 98.8(5)
O1 Mo1 O4 98.4(5)
O3 Mo1 O4 152.2(5)
O2 Mo1 O6 93.4(5)
O1 Mo1 O6 162.4(5)
O3 Mo1 O6 74.3(4)
O4 Mo1 O6 83.3(4)
O2 Mo1 O5 171.7(5)
O1 Mo1 O5 84.7(5)
O3 Mo1 O5 81.1(5)
O4 Mo1 O5 78.5(5)
O6 Mo1 O5 78.5(4)
O8 Mo2 O7 103.8(6)
O8 Mo2 O9 98.6(5)
O7 Mo2 O9 99.3(5)
O8 Mo2 O3 98.3(5)
O7 Mo2 O3 98.7(5)
O9 Mo2 O3 151.6(5)
O8 Mo2 O6 93.2(5)
O7 Mo2 O6 162.5(5)
O9 Mo2 O6 82.0(4)
O3 Mo2 O6 74.4(4)
O8 Mo2 O10 172.1(5)
O7 Mo2 O10 84.0(5)
O9 Mo2 O10 78.5(4)
O3 Mo2 O10 81.7(4)
O6 Mo2 O10 79.1(4)
O12 Mo3 O11 103.7(6)
O12 Mo3 O9 99.6(6)
O11 Mo3 O9 99.7(5)
O12 Mo3 O13 97.9(6)
O11 Mo3 O13 98.0(5)
O9 Mo3 O13 151.3(5)
O12 Mo3 O15 93.9(5)
O11 Mo3 O15 161.6(5)
O9 Mo3 O15 82.1(4)
O13 Mo3 O15 74.1(5)
O12 Mo3 O14 172.2(5)
O11 Mo3 O14 84.0(5)
O9 Mo3 O14 77.7(4)
O13 Mo3 O14 81.9(5)
O15 Mo3 O14 78.5(4)
O17 Mo4 O16 104.2(7)
O17 Mo4 O18 99.2(6)
O16 Mo4 O18 100.3(6)
O17 Mo4 O13 96.6(6)
O16 Mo4 O13 96.8(6)
O18 Mo4 O13 153.1(5)
O17 Mo4 O15 93.8(6)
O16 Mo4 O15 160.7(5)
O18 Mo4 O15 83.4(4)
O13 Mo4 O15 73.9(4)
O17 Mo4 O19 172.0(6)
O16 Mo4 O19 83.8(5)
O18 Mo4 O19 80.0(4)
O13 Mo4 O19 81.4(4)
O15 Mo4 O19 78.2(4)
O20 Mo5 O21 103.4(7)
O20 Mo5 O18 99.4(6)
O21 Mo5 O18 101.0(6)
O20 Mo5 O22 97.0(6)
O21 Mo5 O22 97.7(6)
O18 Mo5 O22 151.5(5)
O20 Mo5 O24 162.4(6)
O21 Mo5 O24 93.2(5)
O18 Mo5 O24 82.7(4)
O22 Mo5 O24 74.8(4)
O20 Mo5 O23 83.5(6)
O21 Mo5 O23 172.3(6)
O18 Mo5 O23 80.9(5)
O22 Mo5 O23 78.0(5)
O24 Mo5 O23 79.6(4)
O26 Mo6 O25 103.4(7)
O26 Mo6 O4 100.3(6)
O25 Mo6 O4 100.9(6)
O26 Mo6 O22 96.2(6)
O25 Mo6 O22 95.9(6)
O4 Mo6 O22 152.9(5)
O26 Mo6 O24 93.2(5)
O25 Mo6 O24 161.9(6)
O4 Mo6 O24 83.0(4)
O22 Mo6 O24 74.7(4)
O26 Mo6 O27 172.0(5)
O25 Mo6 O27 84.4(6)
O4 Mo6 O27 80.0(5)
O22 Mo6 O27 80.7(5)
O24 Mo6 O27 78.9(4)
O29 Mo7 O28 104.8(7)
O29 Mo7 O31 100.3(6)
O28 Mo7 O31 99.9(6)
O29 Mo7 O30 97.1(6)
O28 Mo7 O30 95.3(6)
O31 Mo7 O30 153.1(5)
O29 Mo7 O33 93.8(6)
O28 Mo7 O33 159.9(6)
O31 Mo7 O33 84.0(5)
O30 Mo7 O33 74.5(5)
O29 Mo7 O32 171.3(6)
O28 Mo7 O32 83.8(6)
O31 Mo7 O32 79.5(5)
O30 Mo7 O32 80.3(5)
O33 Mo7 O32 77.5(4)
O35 Mo8 O34 105.0(7)
O35 Mo8 O36 99.0(6)
O34 Mo8 O36 99.0(6)
O35 Mo8 O30 99.6(6)
O34 Mo8 O30 98.9(6)
O36 Mo8 O30 149.9(5)
O35 Mo8 O33 92.1(6)
O34 Mo8 O33 162.5(6)
O36 Mo8 O33 81.6(4)
O30 Mo8 O33 74.1(4)
O35 Mo8 O37 170.7(6)
O34 Mo8 O37 84.1(5)
O36 Mo8 O37 77.8(5)
O30 Mo8 O37 80.1(5)
O33 Mo8 O37 78.9(4)
O39 Mo9 O38 103.2(7)
O39 Mo9 O36 99.8(5)
O38 Mo9 O36 98.5(6)
O39 Mo9 O40 98.7(6)
O38 Mo9 O40 98.6(6)
O36 Mo9 O40 151.2(5)
O39 Mo9 O42 93.7(5)
O38 Mo9 O42 162.8(6)
O36 Mo9 O42 81.8(4)
O40 Mo9 O42 75.1(5)
O39 Mo9 O41 172.0(5)
O38 Mo9 O41 84.9(6)
O36 Mo9 O41 78.2(4)
O40 Mo9 O41 80.4(5)
O42 Mo9 O41 78.3(4)
O39 Mo9 Mo10 97.2(4)
O38 Mo9 Mo10 130.2(5)
O36 Mo9 Mo10 122.2(3)
O40 Mo9 Mo10 32.9(4)
O42 Mo9 Mo10 42.2(3)
O41 Mo9 Mo10 77.6(3)
O44 Mo10 O43 104.6(7)
O44 Mo10 O45 98.1(6)
O43 Mo10 O45 97.6(6)
O44 Mo10 O40 99.2(6)
O43 Mo10 O40 98.5(6)
O45 Mo10 O40 152.5(5)
O44 Mo10 O42 92.4(6)
O43 Mo10 O42 162.7(6)
O45 Mo10 O42 83.2(4)
O40 Mo10 O42 74.9(5)
O44 Mo10 O46 170.0(6)
O43 Mo10 O46 85.3(6)
O45 Mo10 O46 78.9(5)
O40 Mo10 O46 80.4(5)
O42 Mo10 O46 77.9(4)
O44 Mo10 Mo9 96.9(5)
O43 Mo10 Mo9 129.8(5)
O45 Mo10 Mo9 123.8(3)
O40 Mo10 Mo9 32.6(4)
O42 Mo10 Mo9 42.3(3)
O46 Mo10 Mo9 77.4(3)
O47 Mo11 O48 104.5(7)
O47 Mo11 O45 99.6(6)
O48 Mo11 O45 99.9(6)
O47 Mo11 O49 97.4(7)
O48 Mo11 O49 98.4(6)
O45 Mo11 O49 150.9(5)
O47 Mo11 O51 161.8(6)
O48 Mo11 O51 92.8(5)
O45 Mo11 O51 82.5(5)
O49 Mo11 O51 74.2(5)
O47 Mo11 O50 83.4(6)
O48 Mo11 O50 172.1(6)
O45 Mo11 O50 78.8(5)
O49 Mo11 O50 79.9(5)
O51 Mo11 O50 79.3(4)
O52 Mo12 O53 103.9(7)
O52 Mo12 O31 99.8(6)
O53 Mo12 O31 99.5(6)
O52 Mo12 O49 97.1(7)
O53 Mo12 O49 98.9(6)
O31 Mo12 O49 151.2(5)
O52 Mo12 O51 162.4(6)
O53 Mo12 O51 92.6(6)
O31 Mo12 O51 83.0(5)
O49 Mo12 O51 74.1(5)
O52 Mo12 O54 84.3(7)
O53 Mo12 O54 171.8(6)
O31 Mo12 O54 79.0(5)
O49 Mo12 O54 79.6(5)
O51 Mo12 O54 79.2(5)
O55 Mo13 O56 105.0(8)
O55 Mo13 O59 100.3(7)
O56 Mo13 O59 101.6(6)
O55 Mo13 O57 95.5(7)
O56 Mo13 O57 97.8(6)
O59 Mo13 O57 150.7(5)
O55 Mo13 O60 159.9(7)
O56 Mo13 O60 93.6(6)
O59 Mo13 O60 82.8(5)
O57 Mo13 O60 74.2(5)
O55 Mo13 O58 83.0(7)
O56 Mo13 O58 171.8(6)
O59 Mo13 O58 78.1(5)
O57 Mo13 O58 79.6(5)
O60 Mo13 O58 78.2(5)
O62 Mo14 O61 103.6(7)
O62 Mo14 O63 100.1(6)
O61 Mo14 O63 99.0(6)
O62 Mo14 O57 97.3(6)
O61 Mo14 O57 99.8(6)
O63 Mo14 O57 150.6(6)
O62 Mo14 O60 92.4(6)
O61 Mo14 O60 163.5(6)
O63 Mo14 O60 81.9(5)
O57 Mo14 O60 73.7(5)
O62 Mo14 O64 172.3(6)
O61 Mo14 O64 84.1(6)
O63 Mo14 O64 78.3(6)
O57 Mo14 O64 81.3(5)
O60 Mo14 O64 79.9(5)
O65 Mo15 O66 104.2(7)
O65 Mo15 O63 100.4(6)
O66 Mo15 O63 100.1(6)
O65 Mo15 O67 96.6(6)
O66 Mo15 O67 96.7(6)
O63 Mo15 O67 152.3(6)
O65 Mo15 O69 160.4(5)
O66 Mo15 O69 93.9(6)
O63 Mo15 O69 83.4(5)
O67 Mo15 O69 73.6(5)
O65 Mo15 O68 84.3(5)
O66 Mo15 O68 171.5(6)
O63 Mo15 O68 78.7(5)
O67 Mo15 O68 81.5(5)
O69 Mo15 O68 77.6(4)
O70 Mo16 O71 103.2(7)
O70 Mo16 O67 96.3(6)
O71 Mo16 O67 99.7(6)
O70 Mo16 O72 99.2(6)
O71 Mo16 O72 99.5(6)
O67 Mo16 O72 151.8(5)
O70 Mo16 O69 161.3(6)
O71 Mo16 O69 94.3(6)
O67 Mo16 O69 74.0(5)
O72 Mo16 O69 84.1(5)
O70 Mo16 O73 85.3(6)
O71 Mo16 O73 171.2(6)
O67 Mo16 O73 81.6(5)
O72 Mo16 O73 76.4(5)
O69 Mo16 O73 77.6(4)
O75 Mo17 O74 103.3(8)
O75 Mo17 O72 99.5(7)
O74 Mo17 O72 99.4(7)
O75 Mo17 O77 100.2(7)
O74 Mo17 O77 96.6(7)
O72 Mo17 O77 151.0(6)
O75 Mo17 O78 91.9(6)
O74 Mo17 O78 163.7(7)
O72 Mo17 O78 83.7(5)
O77 Mo17 O78 74.5(5)
O75 Mo17 O76 170.6(7)
O74 Mo17 O76 85.6(7)
O72 Mo17 O76 75.8(5)
O77 Mo17 O76 81.5(6)
O78 Mo17 O76 79.6(5)
O80 Mo18 O79 104.9(7)
O80 Mo18 O59 98.8(7)
O79 Mo18 O59 99.3(6)
O80 Mo18 O77 98.2(7)
O79 Mo18 O77 98.0(6)
O59 Mo18 O77 151.6(5)
O80 Mo18 O78 93.0(6)
O79 Mo18 O78 161.6(6)
O59 Mo18 O78 82.0(5)
O77 Mo18 O78 74.6(5)
O80 Mo18 O81 171.2(6)
O79 Mo18 O81 83.9(6)
O59 Mo18 O81 78.9(5)
O77 Mo18 O81 80.8(5)
O78 Mo18 O81 78.3(5)
O24 As1 O6 97.0(5)
O24 As1 O15 97.3(5)
O6 As1 O15 96.6(5)
O51 As2 O42 97.2(5)
O51 As2 O33 96.6(5)
O42 As2 O33 96.8(5)
O60 As3 O78 96.9(6)
O60 As3 O69 96.4(5)
O78 As3 O69 96.7(6)
Mo2 O3 Mo1 116.5(5)
Mo6 O4 Mo1 137.9(6)
C1 O5 Mo1 130.2(11)
As1 O6 Mo2 126.3(5)
As1 O6 Mo1 125.9(5)
Mo2 O6 Mo1 94.9(4)
Mo3 O9 Mo2 143.6(6)
C1 O10 Mo2 127.9(11)
Mo3 O13 Mo4 115.9(6)
C4 O14 Mo3 130.9(11)
As1 O15 Mo4 125.6(6)
As1 O15 Mo3 125.5(6)
Mo4 O15 Mo3 96.1(4)
Mo5 O18 Mo4 139.2(7)
C4 O19 Mo4 129.9(11)
Mo6 O22 Mo5 113.9(6)
C7 O23 Mo5 130.0(11)
As1 O24 Mo5 128.6(5)
As1 O24 Mo6 127.9(5)
Mo5 O24 Mo6 96.6(4)
C7 O27 Mo6 128.5(11)
Mo8 O30 Mo7 115.5(6)
Mo7 O31 Mo12 137.0(7)
C6 O32 Mo7 130.1(12)
As2 O33 Mo7 125.7(6)
As2 O33 Mo8 127.1(6)
Mo7 O33 Mo8 95.9(4)
Mo8 O36 Mo9 142.0(6)
C6 O37 Mo8 131.2(12)
Mo9 O40 Mo10 114.5(6)
C3 O41 Mo9 129.3(11)
As2 O42 Mo10 126.2(6)
As2 O42 Mo9 127.5(5)
Mo10 O42 Mo9 95.5(4)
Mo11 O45 Mo10 137.7(7)
C3 O46 Mo10 130.2(11)
Mo11 O49 Mo12 115.8(6)
C10 O50 Mo11 129.7(13)
As2 O51 Mo12 128.1(6)
As2 O51 Mo11 128.0(6)
Mo12 O51 Mo11 95.9(5)
C10 O54 Mo12 130.6(13)
Mo14 O57 Mo13 115.0(6)
C13 O58 Mo13 125.3(13)
Mo18 O59 Mo13 136.4(8)
As3 O60 Mo13 126.5(7)
As3 O60 Mo14 128.3(7)
Mo13 O60 Mo14 97.0(4)
Mo15 O63 Mo14 141.1(7)
C13 O64 Mo14 129.5(14)
Mo16 O67 Mo15 116.2(7)
C9 O68 Mo15 130.3(12)
As3 O69 Mo15 124.9(6)
As3 O69 Mo16 124.8(6)
Mo15 O69 Mo16 96.3(5)
Mo17 O72 Mo16 140.7(7)
C9 O73 Mo16 130.1(12)
C12 O76 Mo17 129.8(12)
Mo18 O77 Mo17 115.0(6)
As3 O78 Mo17 126.7(6)
As3 O78 Mo18 125.1(6)
Mo17 O78 Mo18 95.9(5)
C12 O81 Mo18 130.9(13)
C15 O82 H82 109.5
O10 C1 O5 127.4(16)
O10 C1 C2 118.0(15)
O5 C1 C2 114.5(14)
C3 C2 C1 118.7(15)
C3 C2 H2A 107.6
C1 C2 H2A 107.6
C3 C2 H2B 107.6
C1 C2 H2B 107.6
H2A C2 H2B 107.1
O41 C3 O46 125.3(17)
O41 C3 C2 120.5(16)
O46 C3 C2 114.2(16)
O19 C4 O14 125.1(16)
O19 C4 C5 116.1(16)
O14 C4 C5 118.5(15)
C6 C5 C4 117.2(15)
C6 C5 H5A 108.0
C4 C5 H5A 108.0
C6 C5 H5B 108.0
C4 C5 H5B 108.0
H5A C5 H5B 107.2
O32 C6 O37 123.9(18)
O32 C6 C5 116.4(17)
O37 C6 C5 119.5(17)
O27 C7 O23 127.0(16)
O27 C7 C8 120.8(16)
O23 C7 C8 112.2(16)
C9 C8 C7 111.9(14)
C9 C8 H8A 109.2
C7 C8 H8A 109.2
C9 C8 H8B 109.2
C7 C8 H8B 109.2
H8A C8 H8B 107.9
O73 C9 O68 124.9(17)
O73 C9 C8 116.7(18)
O68 C9 C8 118.3(18)
O54 C10 O50 125(2)
O54 C10 C11 117.4(17)
O50 C10 C11 117.7(17)
C12 C11 C10 108.6(17)
C12 C11 H11A 110.0
C10 C11 H11A 110.0
C12 C11 H11B 110.0
C10 C11 H11B 110.0
H11A C11 H11B 108.3
O81 C12 O76 124.6(19)
O81 C12 C11 118(2)
O76 C12 C11 117.2(18)
O64 C13 O58 130(2)
O64 C13 C14 116(2)
O58 C13 C14 114(2)
C15 C14 C13 118(2)
C15 C14 H14A 107.7
C13 C14 H14A 107.7
C15 C14 H14B 107.7
C13 C14 H14B 107.7
H14A C14 H14B 107.1
O83 C15 O82 117(2)
O83 C15 C14 126(3)
O82 C15 C14 117(2)

loop_
_geom_bond_atom_site_label_1
_geom_bond_atom_site_label_2
_geom_bond_distance
Mo1 O2 1.662(12)
Mo1 O1 1.697(11)
Mo1 O3 1.902(11)
Mo1 O4 1.906(11)
Mo1 O6 2.194(10)
Mo1 O5 2.288(10)
Mo2 O8 1.670(11)
Mo2 O7 1.690(12)
Mo2 O9 1.880(11)
Mo2 O3 1.898(10)
Mo2 O6 2.193(10)
Mo2 O10 2.316(10)
Mo3 O12 1.683(12)
Mo3 O11 1.687(11)
Mo3 O9 1.878(11)
Mo3 O13 1.890(11)
Mo3 O15 2.204(10)
Mo3 O14 2.293(11)
Mo4 O17 1.655(13)
Mo4 O16 1.679(13)
Mo4 O18 1.887(11)
Mo4 O13 1.948(12)
Mo4 O15 2.169(11)
Mo4 O19 2.330(11)
Mo5 O20 1.683(13)
Mo5 O21 1.687(13)
Mo5 O18 1.881(11)
Mo5 O22 1.943(12)
Mo5 O24 2.173(11)
Mo5 O23 2.296(11)
Mo6 O26 1.678(12)
Mo6 O25 1.698(12)
Mo6 O4 1.874(11)
Mo6 O22 1.938(12)
Mo6 O24 2.185(10)
Mo6 O27 2.297(12)
Mo7 O29 1.675(12)
Mo7 O28 1.694(13)
Mo7 O31 1.884(12)
Mo7 O30 1.919(12)
Mo7 O33 2.169(11)
Mo7 O32 2.330(12)
Mo8 O35 1.676(13)
Mo8 O34 1.702(12)
Mo8 O36 1.883(11)
Mo8 O30 1.909(12)
Mo8 O33 2.191(11)
Mo8 O37 2.286(12)
Mo9 O39 1.689(12)
Mo9 O38 1.693(14)
Mo9 O36 1.893(11)
Mo9 O40 1.902(12)
Mo9 O42 2.172(11)
Mo9 O41 2.303(12)
Mo9 Mo10 3.211(2)
Mo10 O44 1.679(13)
Mo10 O43 1.689(13)
Mo10 O45 1.904(13)
Mo10 O40 1.917(12)
Mo10 O42 2.168(11)
Mo10 O46 2.274(11)
Mo11 O47 1.695(13)
Mo11 O48 1.720(14)
Mo11 O45 1.882(12)
Mo11 O49 1.904(14)
Mo11 O51 2.177(11)
Mo11 O50 2.310(13)
Mo12 O52 1.669(13)
Mo12 O53 1.713(13)
Mo12 O31 1.892(13)
Mo12 O49 1.910(13)
Mo12 O51 2.174(12)
Mo12 O54 2.302(15)
Mo13 O55 1.672(14)
Mo13 O56 1.681(14)
Mo13 O59 1.881(13)
Mo13 O57 1.933(13)
Mo13 O60 2.148(12)
Mo13 O58 2.384(14)
Mo14 O62 1.671(12)
Mo14 O61 1.695(13)
Mo14 O63 1.882(13)
Mo14 O57 1.915(13)
Mo14 O60 2.184(12)
Mo14 O64 2.267(13)
Mo15 O65 1.665(12)
Mo15 O66 1.696(13)
Mo15 O63 1.878(13)
Mo15 O67 1.934(11)
Mo15 O69 2.166(12)
Mo15 O68 2.322(12)
Mo16 O70 1.687(12)
Mo16 O71 1.696(13)
Mo16 O67 1.884(13)
Mo16 O72 1.886(14)
Mo16 O69 2.186(11)
Mo16 O73 2.335(12)
Mo17 O75 1.692(14)
Mo17 O74 1.698(13)
Mo17 O72 1.878(13)
Mo17 O77 1.922(12)
Mo17 O78 2.178(11)
Mo17 O76 2.290(14)
Mo18 O80 1.680(14)
Mo18 O79 1.699(15)
Mo18 O59 1.884(13)
Mo18 O77 1.914(13)
Mo18 O78 2.181(12)
Mo18 O81 2.318(13)
As1 O24 1.746(10)
As1 O6 1.754(11)
As1 O15 1.777(10)
As2 O51 1.745(12)
As2 O42 1.766(11)
As2 O33 1.766(11)
As3 O60 1.760(11)
As3 O78 1.759(12)
As3 O69 1.785(12)
O5 C1 1.233(19)
O10 C1 1.223(19)
O14 C4 1.25(2)
O19 C4 1.240(19)
O23 C7 1.26(2)
O27 C7 1.22(2)
O32 C6 1.25(2)
O37 C6 1.25(2)
O41 C3 1.23(2)
O46 C3 1.27(2)
O50 C10 1.26(2)
O54 C10 1.25(2)
O58 C13 1.26(3)
O64 C13 1.19(3)
O68 C9 1.24(2)
O73 C9 1.23(2)
O76 C12 1.27(2)
O81 C12 1.24(2)
O82 C15 1.32(3)
O82 H82 0.8200
O83 C15 1.17(3)
C1 C2 1.54(3)
C2 C3 1.50(3)
C2 H2A 0.9700
C2 H2B 0.9700
C4 C5 1.52(2)
C5 C6 1.50(3)
C5 H5A 0.9700
C5 H5B 0.9700
C7 C8 1.51(2)
C8 C9 1.49(2)
C8 H8A 0.9700
C8 H8B 0.9700
C10 C11 1.53(3)
C11 C12 1.50(3)
C11 H11A 0.9700
C11 H11B 0.9700
C13 C14 1.51(3)
C14 C15 1.44(3)
C14 H14A 0.9700
C14 H14B 0.9700
O20W O21W 1.03(9)
